data_4128971
loop_
_publ_author_name
'Pabst, Tyler P.'
'Obligacion, Jennifer V.'
'Rochette, \'Etienne'
'Pappas, Iraklis'
'Chirik, Paul J.'

_publ_section_title
;
 Cobalt-Catalyzed Borylation of Fluorinated Arenes: Thermodynamic Control
 of C(sp<sup>2</sup>)-H Oxidative Addition Results in
 <i>ortho</i>-to-Fluorine Selectivity.
;
_journal_issue 38
_journal_name_full 'Journal of the American Chemical Society'
_journal_page_first 15378
_journal_page_last 15389
_journal_paper_doi 10.1021/jacs.9b07984
_journal_volume 141
_journal_year 2019
_chemical_formula_sum 'C27 H40 Co F4 N P2'
_chemical_formula_weight 575.47
_space_group_crystal_system monoclinic
_space_group_IT_number 14
_space_group_name_Hall '-P 2yn'
_space_group_name_H-M_alt 'P 1 21/n 1'
_atom_sites_solution_hydrogens geom
_audit_creation_method SHELXL-2014
_cell_angle_alpha 90
_cell_angle_beta 98.928(2)
_cell_angle_gamma 90
_cell_formula_units_Z 8
_cell_length_a 18.7044(10)
_cell_length_b 13.9130(8)
_cell_length_c 23.4016(13)
_cell_measurement_reflns_used 9768
_cell_measurement_temperature 100(2)
_cell_measurement_theta_max 66.88
_cell_measurement_theta_min 3.71
_cell_volume 6016.1(6)
_computing_cell_refinement 'Bruker SAINT'
_computing_data_collection 'Bruker APEX2'
_computing_data_reduction 'Bruker SAINT'
_computing_molecular_graphics 'ORTEP 3 (Farraguia, 1997)'
_computing_structure_refinement 'SHELXL-2014 (Sheldrick, 2014)'
_computing_structure_solution 'SIR 92 (Giacavazzo, 1993)'
_diffrn_ambient_temperature 100(2)
_diffrn_measured_fraction_theta_full 0.971
_diffrn_measured_fraction_theta_max 0.971
_diffrn_measurement_device_type 'Bruker APEX2 CCD'
_diffrn_measurement_method 'phi and omega scans'
_diffrn_radiation_source 'fine-focus sealed tube'
_diffrn_radiation_type CuK\a
_diffrn_radiation_wavelength 1.54178
_diffrn_reflns_av_R_equivalents 0.1462
_diffrn_reflns_av_unetI/netI 0.1583
_diffrn_reflns_Laue_measured_fraction_full 0.957
_diffrn_reflns_Laue_measured_fraction_max 0.971
_diffrn_reflns_limit_h_max 22
_diffrn_reflns_limit_h_min -22
_diffrn_reflns_limit_k_max 16
_diffrn_reflns_limit_k_min -16
_diffrn_reflns_limit_l_max 27
_diffrn_reflns_limit_l_min -27
_diffrn_reflns_number 36893
_diffrn_reflns_point_group_measured_fraction_full 0.957
_diffrn_reflns_point_group_measured_fraction_max 0.971
_diffrn_reflns_theta_full 67.679
_diffrn_reflns_theta_max 66.975
_diffrn_reflns_theta_min 2.820
_exptl_absorpt_coefficient_mu 5.821
_exptl_absorpt_correction_T_max 0.5842
_exptl_absorpt_correction_T_min 0.3461
_exptl_absorpt_correction_type multi-scan
_exptl_absorpt_process_details 'SADABS V2008/1 (Bruker AXS)'
_exptl_crystal_colour red
_exptl_crystal_density_diffrn 1.271
_exptl_crystal_description Block
_exptl_crystal_F_000 2416
_exptl_crystal_size_max 0.395
_exptl_crystal_size_mid 0.228
_exptl_crystal_size_min 0.176
_refine_diff_density_max 1.055
_refine_diff_density_min -1.048
_refine_diff_density_rms 0.141
_refine_ls_extinction_method none
_refine_ls_goodness_of_fit_ref 1.091
_refine_ls_hydrogen_treatment constr
_refine_ls_matrix_type full
_refine_ls_number_parameters 647
_refine_ls_number_reflns 10413
_refine_ls_number_restraints 0
_refine_ls_restrained_S_all 1.091
_refine_ls_R_factor_all 0.1411
_refine_ls_R_factor_gt 0.1151
_refine_ls_shift/su_max 0.000
_refine_ls_shift/su_mean 0.000
_refine_ls_structure_factor_coef Fsqd
_refine_ls_weighting_details 'w=1/[\s^2^(Fo^2^)+(0.1089P)^2^+38.7684P] where P=(Fo^2^+2Fc^2^)/3'
_refine_ls_weighting_scheme calc
_refine_ls_wR_factor_gt 0.2737
_refine_ls_wR_factor_ref 0.2957
_reflns_Friedel_coverage 0.000
_reflns_number_gt 7374
_reflns_number_total 10413
_reflns_threshold_expression 'I > 2\s(I)'
_cod_data_source_file ja9b07984_si_002.cif
_cod_data_source_block jvo17
_cod_original_sg_symbol_H-M 'P 21/n'
_cod_database_code 4128971
_shelx_space_group_comment
;
The symmetry employed for this shelxl refinement is uniquely defined
by the following loop, which should always be used as a source of
symmetry information in preference to the above space-group names.
They are only intended as comments.
;
_shelx_estimated_absorpt_t_min 0.207
_shelx_estimated_absorpt_t_max 0.427
_shelxl_version_number 2014-3

loop_
_space_group_symop_operation_xyz
'x, y, z'
'-x+1/2, y+1/2, -z+1/2'
'-x, -y, -z'
'x-1/2, -y-1/2, z-1/2'

loop_
_atom_site_label
_atom_site_type_symbol
_atom_site_fract_x
_atom_site_fract_y
_atom_site_fract_z
_atom_site_U_iso_or_equiv
_atom_site_adp_type
_atom_site_occupancy
_atom_site_site_symmetry_order
_atom_site_calc_flag
_atom_site_refinement_flags_posn
_atom_site_refinement_flags_adp
_atom_site_refinement_flags_occupancy
_atom_site_disorder_assembly
_atom_site_disorder_group
C1 C 0.1841(4) 0.4021(6) 0.2306(3) 0.0267(17) Uani 1 1 d . . . . .
H1A H 0.1535 0.4120 0.1926 0.032 Uiso 1 1 calc R U . . .
H1B H 0.2274 0.3648 0.2246 0.032 Uiso 1 1 calc R U . . .
C2 C 0.1424(4) 0.3484(6) 0.2706(3) 0.0242(17) Uani 1 1 d . . . . .
C3 C 0.0930(4) 0.2787(5) 0.2496(4) 0.0235(17) Uani 1 1 d . . . . .
H3 H 0.0847 0.2654 0.2093 0.028 Uiso 1 1 calc R U . . .
C4 C 0.0553(4) 0.2277(5) 0.2858(4) 0.0289(19) Uani 1 1 d . . . . .
C5 C 0.0717(4) 0.2497(6) 0.3444(4) 0.0284(18) Uani 1 1 d . . . . .
H5 H 0.0483 0.2154 0.3713 0.034 Uiso 1 1 calc R U . . .
C6 C 0.1211(4) 0.3200(6) 0.3643(3) 0.0235(16) Uani 1 1 d . . . . .
C7 C 0.1392(4) 0.3403(7) 0.4278(4) 0.0316(19) Uani 1 1 d . . . . .
H7A H 0.1664 0.2856 0.4475 0.038 Uiso 1 1 calc R U . . .
H7B H 0.0941 0.3486 0.4444 0.038 Uiso 1 1 calc R U . . .
C8 C -0.0033(4) 0.1565(6) 0.2644(5) 0.038(2) Uani 1 1 d . . . . .
H8A H -0.0502 0.1892 0.2580 0.057 Uiso 1 1 calc R U . . .
H8B H -0.0040 0.1056 0.2933 0.057 Uiso 1 1 calc R U . . .
H8C H 0.0062 0.1281 0.2280 0.057 Uiso 1 1 calc R U . . .
C9 C 0.2960(5) 0.5511(6) 0.2367(4) 0.034(2) Uani 1 1 d . . . . .
H9 H 0.3131 0.6131 0.2556 0.041 Uiso 1 1 calc R U . . .
C10 C 0.2892(6) 0.5663(8) 0.1718(4) 0.052(3) Uani 1 1 d . . . . .
H10A H 0.3367 0.5826 0.1618 0.078 Uiso 1 1 calc R U . . .
H10B H 0.2552 0.6188 0.1601 0.078 Uiso 1 1 calc R U . . .
H10C H 0.2714 0.5072 0.1517 0.078 Uiso 1 1 calc R U . . .
C11 C 0.3535(4) 0.4755(8) 0.2571(5) 0.044(3) Uani 1 1 d . . . . .
H11A H 0.3471 0.4202 0.2309 0.066 Uiso 1 1 calc R U . . .
H11B H 0.3486 0.4547 0.2963 0.066 Uiso 1 1 calc R U . . .
H11C H 0.4017 0.5032 0.2572 0.066 Uiso 1 1 calc R U . . .
C12 C 0.1428(4) 0.5993(7) 0.2241(4) 0.034(2) Uani 1 1 d . . . . .
H12 H 0.1406 0.5863 0.1819 0.041 Uiso 1 1 calc R U . . .
C13 C 0.1603(6) 0.7052(6) 0.2342(4) 0.045(2) Uani 1 1 d . . . . .
H13A H 0.1216 0.7442 0.2125 0.068 Uiso 1 1 calc R U . . .
H13B H 0.2062 0.7200 0.2209 0.068 Uiso 1 1 calc R U . . .
H13C H 0.1643 0.7197 0.2755 0.068 Uiso 1 1 calc R U . . .
C014 C 0.2894(5) 0.7659(5) 0.3981(3) 0.0256(17) Uani 1 1 d . . . . .
C14 C 0.0692(5) 0.5758(8) 0.2400(5) 0.055(3) Uani 1 1 d . . . . .
H14A H 0.0674 0.5971 0.2796 0.082 Uiso 1 1 calc R U . . .
H14B H 0.0612 0.5063 0.2372 0.082 Uiso 1 1 calc R U . . .
H14C H 0.0316 0.6089 0.2133 0.082 Uiso 1 1 calc R U . . .
C15 C 0.2628(5) 0.4195(8) 0.5018(4) 0.044(2) Uani 1 1 d . . . . .
H15 H 0.2380 0.3861 0.5311 0.052 Uiso 1 1 calc R U . . .
C16 C 0.3017(6) 0.5077(9) 0.5299(5) 0.055(3) Uani 1 1 d . . . . .
H16A H 0.3366 0.4878 0.5635 0.082 Uiso 1 1 calc R U . . .
H16B H 0.2663 0.5517 0.5425 0.082 Uiso 1 1 calc R U . . .
H16C H 0.3272 0.5403 0.5019 0.082 Uiso 1 1 calc R U . . .
C17 C 0.3155(5) 0.3489(7) 0.4801(5) 0.047(3) Uani 1 1 d . . . . .
H17A H 0.3447 0.3829 0.4552 0.070 Uiso 1 1 calc R U . . .
H17B H 0.2882 0.2974 0.4580 0.070 Uiso 1 1 calc R U . . .
H17C H 0.3474 0.3212 0.5132 0.070 Uiso 1 1 calc R U . . .
C18 C 0.1333(5) 0.5411(6) 0.4698(4) 0.0335(19) Uani 1 1 d . . . . .
H18 H 0.1611 0.6025 0.4767 0.040 Uiso 1 1 calc R U . . .
C19 C 0.0694(5) 0.5606(8) 0.4224(5) 0.046(2) Uani 1 1 d . . . . .
H19A H 0.0425 0.5008 0.4127 0.068 Uiso 1 1 calc R U . . .
H19B H 0.0871 0.5853 0.3880 0.068 Uiso 1 1 calc R U . . .
H19C H 0.0373 0.6083 0.4361 0.068 Uiso 1 1 calc R U . . .
C20 C 0.1104(6) 0.5124(8) 0.5262(5) 0.048(3) Uani 1 1 d . . . . .
H20A H 0.0783 0.5617 0.5380 0.072 Uiso 1 1 calc R U . . .
H20B H 0.1533 0.5060 0.5558 0.072 Uiso 1 1 calc R U . . .
H20C H 0.0848 0.4508 0.5214 0.072 Uiso 1 1 calc R U . . .
C21 C 0.2726(4) 0.5955(6) 0.3790(3) 0.0230(16) Uani 1 1 d . . . . .
C22 C 0.3495(4) 0.5882(5) 0.3920(3) 0.0219(16) Uani 1 1 d . . . . .
H22 H 0.3716 0.5271 0.3901 0.026 Uiso 1 1 calc R U . . .
C23 C 0.3931(4) 0.6684(6) 0.4075(3) 0.0270(17) Uani 1 1 d . . . . .
C24 C 0.3643(4) 0.7595(6) 0.4111(3) 0.0264(17) Uani 1 1 d . . . . .
H24 H 0.3938 0.8141 0.4218 0.032 Uiso 1 1 calc R U . . .
C25 C 0.2448(4) 0.6882(6) 0.3829(3) 0.0225(16) Uani 1 1 d . . . . .
H25 H 0.1940 0.6979 0.3749 0.027 Uiso 1 1 calc R U . . .
C26 C 0.4721(5) 0.6557(7) 0.4228(4) 0.037(2) Uani 1 1 d . . . . .
C27 C 0.2585(4) 0.8431(6) 0.5327(3) 0.0287(18) Uani 1 1 d . . . . .
H27A H 0.2338 0.7849 0.5151 0.034 Uiso 1 1 calc R U . . .
H27B H 0.2838 0.8741 0.5034 0.034 Uiso 1 1 calc R U . . .
C28 C 0.3123(4) 0.8154(6) 0.5841(3) 0.0231(16) Uani 1 1 d . . . . .
C29 C 0.3639(4) 0.7463(5) 0.5803(3) 0.0256(17) Uani 1 1 d . . . . .
H29 H 0.3646 0.7155 0.5441 0.031 Uiso 1 1 calc R U . . .
C30 C 0.4152(4) 0.7198(6) 0.6271(4) 0.0297(19) Uani 1 1 d . . . . .
C31 C 0.4105(4) 0.7679(5) 0.6792(4) 0.0260(18) Uani 1 1 d . . . . .
H31 H 0.4443 0.7538 0.7128 0.031 Uiso 1 1 calc R U . . .
C32 C 0.3572(4) 0.8355(5) 0.6820(3) 0.0196(15) Uani 1 1 d . . . . .
C33 C 0.3504(4) 0.8825(6) 0.7384(3) 0.0291(18) Uani 1 1 d . . . . .
H33A H 0.3991 0.8982 0.7594 0.035 Uiso 1 1 calc R U . . .
H33B H 0.3268 0.8378 0.7626 0.035 Uiso 1 1 calc R U . . .
C34 C 0.4719(5) 0.6454(7) 0.6237(5) 0.045(2) Uani 1 1 d . . . . .
H34A H 0.4608 0.6105 0.5870 0.067 Uiso 1 1 calc R U . . .
H34B H 0.4729 0.6001 0.6560 0.067 Uiso 1 1 calc R U . . .
H34C H 0.5192 0.6766 0.6260 0.067 Uiso 1 1 calc R U . . .
C35 C 0.1721(5) 1.0051(6) 0.4905(3) 0.0300(19) Uani 1 1 d . . . . .
H35 H 0.1644 0.9636 0.4552 0.036 Uiso 1 1 calc R U . . .
C36 C 0.1029(5) 1.0656(6) 0.4915(4) 0.033(2) Uani 1 1 d . . . . .
H36A H 0.0918 1.1020 0.4553 0.049 Uiso 1 1 calc R U . . .
H36B H 0.1106 1.1103 0.5242 0.049 Uiso 1 1 calc R U . . .
H36C H 0.0623 1.0229 0.4955 0.049 Uiso 1 1 calc R U . . .
C37 C 0.2364(5) 1.0700(7) 0.4869(4) 0.040(2) Uani 1 1 d . . . . .
H37A H 0.2258 1.1112 0.4526 0.060 Uiso 1 1 calc R U . . .
H37B H 0.2792 1.0307 0.4841 0.060 Uiso 1 1 calc R U . . .
H37C H 0.2457 1.1102 0.5217 0.060 Uiso 1 1 calc R U . . .
C38 C 0.1080(4) 0.8536(6) 0.5532(3) 0.0280(18) Uani 1 1 d . . . . .
H38 H 0.0707 0.8976 0.5652 0.034 Uiso 1 1 calc R U . . .
C39 C 0.1222(5) 0.7765(7) 0.5994(4) 0.039(2) Uani 1 1 d . . . . .
H39A H 0.0782 0.7384 0.5997 0.059 Uiso 1 1 calc R U . . .
H39B H 0.1363 0.8067 0.6373 0.059 Uiso 1 1 calc R U . . .
H39C H 0.1613 0.7344 0.5911 0.059 Uiso 1 1 calc R U . . .
C40 C 0.0752(5) 0.8115(6) 0.4951(4) 0.036(2) Uani 1 1 d . . . . .
H40A H 0.1120 0.7742 0.4792 0.054 Uiso 1 1 calc R U . . .
H40B H 0.0579 0.8637 0.4683 0.054 Uiso 1 1 calc R U . . .
H40C H 0.0346 0.7696 0.5001 0.054 Uiso 1 1 calc R U . . .
C41 C 0.3649(4) 1.0912(7) 0.7347(4) 0.0319(19) Uani 1 1 d . . . . .
H41 H 0.3381 1.1536 0.7326 0.038 Uiso 1 1 calc R U . . .
C42 C 0.4074(5) 1.0890(8) 0.6847(4) 0.041(2) Uani 1 1 d . . . . .
H42A H 0.4393 1.1452 0.6868 0.062 Uiso 1 1 calc R U . . .
H42B H 0.3738 1.0902 0.6481 0.062 Uiso 1 1 calc R U . . .
H42C H 0.4365 1.0302 0.6868 0.062 Uiso 1 1 calc R U . . .
C43 C 0.4145(5) 1.0876(7) 0.7935(4) 0.038(2) Uani 1 1 d . . . . .
H43A H 0.4419 1.0273 0.7968 0.057 Uiso 1 1 calc R U . . .
H43B H 0.3851 1.0913 0.8246 0.057 Uiso 1 1 calc R U . . .
H43C H 0.4482 1.1420 0.7966 0.057 Uiso 1 1 calc R U . . .
C44 C 0.2509(4) 1.0021(6) 0.7904(4) 0.0309(19) Uani 1 1 d . . . . .
H44 H 0.2875 0.9876 0.8252 0.037 Uiso 1 1 calc R U . . .
C45 C 0.1910(5) 0.9286(8) 0.7871(4) 0.042(2) Uani 1 1 d . . . . .
H45A H 0.1693 0.9311 0.8227 0.063 Uiso 1 1 calc R U . . .
H45B H 0.2108 0.8643 0.7828 0.063 Uiso 1 1 calc R U . . .
H45C H 0.1539 0.9426 0.7538 0.063 Uiso 1 1 calc R U . . .
C46 C 0.2219(5) 1.1042(7) 0.7969(4) 0.041(2) Uani 1 1 d . . . . .
H46A H 0.1889 1.1218 0.7618 0.061 Uiso 1 1 calc R U . . .
H46B H 0.2624 1.1496 0.8030 0.061 Uiso 1 1 calc R U . . .
H46C H 0.1958 1.1063 0.8302 0.061 Uiso 1 1 calc R U . . .
C47 C 0.1785(4) 1.0786(6) 0.6402(3) 0.0214(16) Uani 1 1 d . . . . .
C48 C 0.2009(4) 1.1726(6) 0.6292(3) 0.0243(17) Uani 1 1 d . . . . .
H48 H 0.2494 1.1838 0.6235 0.029 Uiso 1 1 calc R U . . .
C49 C 0.1533(5) 1.2483(5) 0.6266(3) 0.0263(17) Uani 1 1 d . . . . .
C50 C 0.0830(4) 1.2396(6) 0.6363(3) 0.0240(17) Uani 1 1 d . . . . .
H50 H 0.0514 1.2934 0.6348 0.029 Uiso 1 1 calc R U . . .
C51 C 0.0606(4) 1.1471(6) 0.6486(3) 0.0215(16) Uani 1 1 d . . . . .
C52 C 0.1063(4) 1.0695(5) 0.6501(3) 0.0227(16) Uani 1 1 d . . . . .
H52 H 0.0887 1.0077 0.6581 0.027 Uiso 1 1 calc R U . . .
C53 C -0.0120(4) 1.1329(6) 0.6653(4) 0.0301(19) Uani 1 1 d . . . . .
P1 P 0.21159(10) 0.51826(14) 0.26364(9) 0.0217(4) Uani 1 1 d . . . . .
P2 P 0.19433(11) 0.45087(15) 0.43893(9) 0.0280(5) Uani 1 1 d . . . . .
P3 P 0.19151(10) 0.92638(14) 0.55435(8) 0.0224(4) Uani 1 1 d . . . . .
P4 P 0.29634(9) 0.99292(13) 0.72525(8) 0.0190(4) Uani 1 1 d . . . . .
Co1 Co 0.21425(6) 0.48547(8) 0.35392(5) 0.0192(3) Uani 1 1 d . . . . .
Co2 Co 0.24153(6) 0.96980(8) 0.63893(5) 0.0187(3) Uani 1 1 d . . . . .
F1 F 0.2593(3) 0.8547(3) 0.3988(2) 0.0340(11) Uani 1 1 d . . . . .
F5 F 0.1764(3) 1.3381(3) 0.6154(2) 0.0376(12) Uani 1 1 d . . . . .
F6 F -0.0462(2) 1.0532(4) 0.6406(2) 0.0371(12) Uani 1 1 d . . . . .
F7 F -0.0580(3) 1.2054(4) 0.6501(3) 0.0534(15) Uani 1 1 d . . . . .
F8 F -0.0094(3) 1.1204(5) 0.7221(2) 0.0465(14) Uani 1 1 d . . . . .
N1 N 0.1561(3) 0.3736(5) 0.3274(3) 0.0213(13) Uani 1 1 d . . . . .
N2 N 0.3086(3) 0.8627(4) 0.6353(3) 0.0206(13) Uani 1 1 d . . . . .
F2A F 0.4971(4) 0.5796(8) 0.3980(6) 0.0656(16) Uani 0.684(8) 1 d . . P A 1
F3A F 0.5100(4) 0.7296(7) 0.4093(5) 0.0656(16) Uani 0.684(8) 1 d . . P A 1
F4A F 0.4932(4) 0.6409(9) 0.4780(5) 0.0656(16) Uani 0.684(8) 1 d . . P A 1
F2B F 0.5066(10) 0.6184(18) 0.3800(12) 0.0656(16) Uani 0.316(8) 1 d . . P A 2
F3B F 0.5009(9) 0.7058(18) 0.4732(11) 0.0656(16) Uani 0.316(8) 1 d . . P A 2
F4B F 0.4928(9) 0.5728(17) 0.4588(11) 0.0656(16) Uani 0.316(8) 1 d . . P A 2

loop_
_atom_site_aniso_label
_atom_site_aniso_U_11
_atom_site_aniso_U_22
_atom_site_aniso_U_33
_atom_site_aniso_U_23
_atom_site_aniso_U_13
_atom_site_aniso_U_12
C1 0.027(4) 0.024(4) 0.033(4) -0.008(3) 0.018(3) -0.002(3)
C2 0.018(3) 0.020(4) 0.036(4) 0.000(3) 0.012(3) 0.008(3)
C3 0.019(3) 0.013(4) 0.039(4) -0.004(3) 0.006(3) -0.004(3)
C4 0.019(3) 0.011(4) 0.056(5) -0.005(4) 0.003(4) -0.003(3)
C5 0.020(3) 0.015(4) 0.052(5) 0.005(4) 0.011(4) 0.002(3)
C6 0.017(3) 0.020(4) 0.035(4) 0.001(3) 0.011(3) 0.002(3)
C7 0.024(4) 0.036(5) 0.035(4) 0.004(4) 0.007(4) -0.004(4)
C8 0.030(4) 0.012(4) 0.072(6) 0.000(4) 0.006(4) -0.012(3)
C9 0.037(4) 0.025(5) 0.044(5) -0.007(4) 0.013(4) -0.018(4)
C10 0.071(7) 0.053(7) 0.041(5) -0.022(5) 0.033(5) -0.033(6)
C11 0.022(4) 0.057(7) 0.060(6) -0.034(5) 0.026(4) -0.009(4)
C12 0.032(4) 0.033(5) 0.036(4) 0.005(4) 0.003(4) 0.005(4)
C13 0.067(6) 0.021(5) 0.045(5) 0.000(4) 0.000(5) 0.003(4)
C014 0.045(4) 0.010(4) 0.024(4) 0.003(3) 0.011(4) 0.000(3)
C14 0.027(4) 0.056(7) 0.077(8) 0.005(6) -0.005(5) 0.014(5)
C15 0.031(4) 0.052(6) 0.048(5) 0.014(5) 0.007(4) -0.004(4)
C16 0.042(5) 0.067(8) 0.052(6) 0.005(5) -0.005(5) -0.021(5)
C17 0.027(4) 0.043(6) 0.073(7) 0.008(5) 0.012(5) 0.007(4)
C18 0.041(5) 0.025(5) 0.038(5) -0.003(4) 0.019(4) 0.003(4)
C19 0.037(5) 0.045(6) 0.058(6) 0.008(5) 0.017(5) 0.014(4)
C20 0.047(5) 0.044(6) 0.058(6) 0.001(5) 0.026(5) 0.004(5)
C21 0.022(3) 0.025(4) 0.024(4) -0.002(3) 0.012(3) 0.000(3)
C22 0.023(3) 0.013(4) 0.032(4) 0.000(3) 0.011(3) -0.006(3)
C23 0.033(4) 0.024(4) 0.025(4) 0.003(3) 0.009(3) -0.006(3)
C24 0.030(4) 0.017(4) 0.035(4) -0.005(3) 0.012(4) -0.008(3)
C25 0.023(3) 0.024(4) 0.023(4) 0.004(3) 0.011(3) -0.004(3)
C26 0.028(4) 0.027(5) 0.050(5) -0.002(4) -0.008(4) -0.003(4)
C27 0.029(4) 0.029(5) 0.030(4) -0.008(4) 0.008(3) 0.013(3)
C28 0.022(3) 0.019(4) 0.030(4) 0.007(3) 0.007(3) 0.005(3)
C29 0.034(4) 0.014(4) 0.030(4) -0.005(3) 0.010(3) 0.004(3)
C30 0.024(4) 0.016(4) 0.047(5) -0.001(4) 0.002(4) 0.010(3)
C31 0.023(4) 0.012(4) 0.040(4) 0.001(3) -0.006(3) 0.002(3)
C32 0.018(3) 0.011(4) 0.030(4) 0.003(3) 0.005(3) -0.001(3)
C33 0.031(4) 0.029(5) 0.024(4) 0.001(3) -0.005(3) 0.009(4)
C34 0.039(5) 0.027(5) 0.063(6) -0.003(5) -0.005(5) 0.016(4)
C35 0.046(5) 0.017(4) 0.026(4) 0.003(3) 0.002(4) 0.007(4)
C36 0.038(4) 0.025(5) 0.034(4) 0.002(4) 0.001(4) 0.012(4)
C37 0.052(5) 0.036(5) 0.034(5) 0.003(4) 0.017(4) 0.000(4)
C38 0.024(4) 0.022(4) 0.036(4) 0.000(3) -0.006(3) 0.009(3)
C39 0.037(5) 0.034(5) 0.045(5) 0.000(4) 0.002(4) 0.002(4)
C40 0.034(4) 0.027(5) 0.044(5) -0.011(4) -0.006(4) 0.007(4)
C41 0.025(4) 0.035(5) 0.035(4) -0.003(4) -0.001(4) -0.003(4)
C42 0.027(4) 0.047(6) 0.051(5) 0.008(5) 0.011(4) -0.010(4)
C43 0.031(4) 0.041(6) 0.041(5) -0.007(4) -0.002(4) -0.013(4)
C44 0.022(4) 0.037(5) 0.032(4) -0.006(4) -0.002(3) -0.003(3)
C45 0.029(4) 0.069(7) 0.031(4) 0.005(5) 0.013(4) -0.013(5)
C46 0.042(5) 0.041(6) 0.040(5) -0.006(4) 0.005(4) 0.014(4)
C47 0.021(3) 0.025(4) 0.019(3) 0.001(3) 0.004(3) 0.008(3)
C48 0.021(3) 0.027(4) 0.025(4) -0.003(3) 0.004(3) 0.005(3)
C49 0.043(4) 0.012(4) 0.024(4) -0.003(3) 0.005(4) 0.000(3)
C50 0.027(4) 0.019(4) 0.026(4) -0.002(3) 0.003(3) 0.013(3)
C51 0.021(3) 0.024(4) 0.019(3) -0.006(3) 0.003(3) 0.005(3)
C52 0.025(4) 0.014(4) 0.029(4) 0.002(3) 0.005(3) 0.005(3)
C53 0.025(4) 0.033(5) 0.033(4) -0.008(4) 0.008(4) 0.003(4)
P1 0.0214(9) 0.0147(10) 0.0309(10) -0.0007(8) 0.0103(8) -0.0033(7)
P2 0.0301(10) 0.0219(11) 0.0334(11) 0.0050(9) 0.0098(9) -0.0086(9)
P3 0.0220(9) 0.0214(11) 0.0237(9) -0.0020(8) 0.0025(8) 0.0068(8)
P4 0.0160(8) 0.0147(9) 0.0260(9) -0.0023(8) 0.0022(7) 0.0016(7)
Co1 0.0174(6) 0.0121(6) 0.0297(7) 0.0014(5) 0.0090(5) -0.0034(4)
Co2 0.0168(5) 0.0150(6) 0.0241(6) -0.0019(5) 0.0022(5) 0.0055(5)
F1 0.053(3) 0.013(2) 0.036(2) 0.0001(19) 0.010(2) 0.006(2)
F5 0.050(3) 0.017(2) 0.047(3) 0.004(2) 0.010(2) -0.003(2)
F6 0.022(2) 0.045(3) 0.045(3) -0.008(2) 0.007(2) -0.005(2)
F7 0.029(3) 0.060(4) 0.073(4) -0.001(3) 0.014(3) 0.018(3)
F8 0.033(3) 0.078(4) 0.032(3) -0.011(3) 0.016(2) -0.011(3)
N1 0.015(3) 0.020(3) 0.031(3) 0.000(3) 0.009(3) 0.002(2)
N2 0.019(3) 0.018(3) 0.026(3) 0.001(3) 0.006(3) 0.001(3)
F2A 0.0256(19) 0.062(4) 0.109(4) 0.009(4) 0.010(2) -0.009(3)
F3A 0.0256(19) 0.062(4) 0.109(4) 0.009(4) 0.010(2) -0.009(3)
F4A 0.0256(19) 0.062(4) 0.109(4) 0.009(4) 0.010(2) -0.009(3)
F2B 0.0256(19) 0.062(4) 0.109(4) 0.009(4) 0.010(2) -0.009(3)
F3B 0.0256(19) 0.062(4) 0.109(4) 0.009(4) 0.010(2) -0.009(3)
F4B 0.0256(19) 0.062(4) 0.109(4) 0.009(4) 0.010(2) -0.009(3)

loop_
_atom_type_symbol
_atom_type_description
_atom_type_scat_dispersion_real
_atom_type_scat_dispersion_imag
_atom_type_scat_source
C C 0.0181 0.0091 'International Tables Vol C Tables 4.2.6.8 and 6.1.1.4'
H H 0.0000 0.0000 'International Tables Vol C Tables 4.2.6.8 and 6.1.1.4'
P P 0.2955 0.4335 'International Tables Vol C Tables 4.2.6.8 and 6.1.1.4'
Co Co -2.3653 3.6143 'International Tables Vol C Tables 4.2.6.8 and 6.1.1.4'
F F 0.0727 0.0534 'International Tables Vol C Tables 4.2.6.8 and 6.1.1.4'
N N 0.0311 0.0180 'International Tables Vol C Tables 4.2.6.8 and 6.1.1.4'

loop_
_geom_angle_atom_site_label_1
_geom_angle_atom_site_label_2
_geom_angle_atom_site_label_3
_geom_angle
C2 C1 P1 108.3(5)
N1 C2 C3 123.0(7)
N1 C2 C1 116.2(7)
C3 C2 C1 120.7(7)
C2 C3 C4 121.3(8)
C3 C4 C5 115.9(7)
C3 C4 C8 123.2(8)
C5 C4 C8 120.8(8)
C6 C5 C4 121.6(8)
C5 C6 N1 122.0(7)
C5 C6 C7 120.4(7)
N1 C6 C7 117.6(7)
C6 C7 P2 109.4(6)
C10 C9 C11 110.7(8)
C10 C9 P1 115.7(6)
C11 C9 P1 108.7(6)
C14 C12 C13 110.7(8)
C14 C12 P1 109.5(6)
C13 C12 P1 113.4(6)
F1 C014 C25 118.7(7)
F1 C014 C24 117.5(7)
C25 C014 C24 123.8(7)
C16 C15 C17 111.7(8)
C16 C15 P2 112.3(7)
C17 C15 P2 106.8(7)
C20 C18 C19 112.8(8)
C20 C18 P2 115.1(7)
C19 C18 P2 106.8(6)
C25 C21 C22 115.1(7)
C25 C21 Co1 123.8(5)
C22 C21 Co1 121.0(6)
C23 C22 C21 121.9(7)
C24 C23 C22 121.9(7)
C24 C23 C26 118.7(7)
C22 C23 C26 119.4(8)
C23 C24 C014 115.8(7)
C014 C25 C21 121.6(7)
F4A C26 F3A 105.6(9)
F4A C26 F2A 103.5(9)
F3A C26 F2A 106.3(10)
F2B C26 F3B 129.7(13)
F2B C26 F4B 90.6(15)
F3B C26 F4B 82.8(15)
F4A C26 C23 113.3(9)
F3A C26 C23 113.8(8)
F2A C26 C23 113.4(8)
F2B C26 C23 115.7(11)
F3B C26 C23 112.5(11)
F4B C26 C23 113.8(10)
C28 C27 P3 110.1(5)
C29 C28 N2 121.4(7)
C29 C28 C27 121.3(7)
N2 C28 C27 117.3(6)
C28 C29 C30 122.6(7)
C29 C30 C31 115.5(7)
C29 C30 C34 123.4(8)
C31 C30 C34 121.1(7)
C32 C31 C30 120.5(7)
N2 C32 C31 123.3(7)
N2 C32 C33 116.6(6)
C31 C32 C33 120.0(7)
C32 C33 P4 109.7(5)
C37 C35 C36 110.4(7)
C37 C35 P3 110.0(6)
C36 C35 P3 111.8(6)
C39 C38 C40 111.5(7)
C39 C38 P3 108.7(5)
C40 C38 P3 116.4(6)
C42 C41 C43 112.1(7)
C42 C41 P4 109.1(6)
C43 C41 P4 113.0(6)
C45 C44 C46 111.1(8)
C45 C44 P4 110.0(6)
C46 C44 P4 111.0(6)
C48 C47 C52 115.6(7)
C48 C47 Co2 121.8(5)
C52 C47 Co2 122.5(6)
C49 C48 C47 120.6(7)
F5 C49 C50 116.9(7)
F5 C49 C48 119.2(8)
C50 C49 C48 123.8(7)
C49 C50 C51 116.0(7)
C52 C51 C50 121.6(7)
C52 C51 C53 118.7(7)
C50 C51 C53 119.5(7)
C51 C52 C47 122.2(7)
F8 C53 F7 106.7(7)
F8 C53 F6 105.0(7)
F7 C53 F6 105.1(6)
F8 C53 C51 112.7(6)
F7 C53 C51 114.0(7)
F6 C53 C51 112.6(6)
C1 P1 C9 105.9(4)
C1 P1 C12 101.5(4)
C9 P1 C12 104.1(4)
C1 P1 Co1 100.9(3)
C9 P1 Co1 119.8(3)
C12 P1 Co1 121.9(3)
C15 P2 C7 102.6(4)
C15 P2 C18 103.6(4)
C7 P2 C18 104.3(4)
C15 P2 Co1 126.6(3)
C7 P2 Co1 103.3(3)
C18 P2 Co1 113.8(3)
C27 P3 C35 102.0(4)
C27 P3 C38 105.1(4)
C35 P3 C38 104.6(4)
C27 P3 Co2 102.4(3)
C35 P3 Co2 125.8(3)
C38 P3 Co2 114.4(3)
C33 P4 C44 103.3(4)
C33 P4 C41 104.0(4)
C44 P4 C41 104.2(4)
C33 P4 Co2 101.7(2)
C44 P4 Co2 124.7(2)
C41 P4 Co2 116.2(3)
C21 Co1 N1 179.0(3)
C21 Co1 P2 93.9(2)
N1 Co1 P2 86.9(2)
C21 Co1 P1 93.2(2)
N1 Co1 P1 86.0(2)
P2 Co1 P1 168.72(9)
C47 Co2 N2 177.2(3)
C47 Co2 P3 93.2(2)
N2 Co2 P3 86.34(19)
C47 Co2 P4 94.1(2)
N2 Co2 P4 86.50(18)
P3 Co2 P4 172.04(9)
C2 N1 C6 115.9(6)
C2 N1 Co1 121.9(5)
C6 N1 Co1 121.9(5)
C32 N2 C28 116.6(6)
C32 N2 Co2 122.0(5)
C28 N2 Co2 121.3(5)

loop_
_geom_bond_atom_site_label_1
_geom_bond_atom_site_label_2
_geom_bond_distance
C1 C2 1.506(11)
C1 P1 1.830(8)
C2 N1 1.360(10)
C2 C3 1.377(11)
C3 C4 1.381(12)
C4 C5 1.391(12)
C4 C8 1.505(10)
C5 C6 1.376(11)
C6 N1 1.380(10)
C6 C7 1.497(11)
C7 P2 1.848(9)
C9 C10 1.518(13)
C9 C11 1.526(14)
C9 P1 1.846(9)
C12 C14 1.515(13)
C12 C13 1.519(13)
C12 P1 1.848(8)
C014 F1 1.359(9)
C014 C25 1.378(11)
C014 C24 1.389(11)
C15 C16 1.523(15)
C15 C17 1.534(14)
C15 P2 1.846(9)
C18 C20 1.503(14)
C18 C19 1.523(13)
C18 P2 1.912(9)
C21 C25 1.400(11)
C21 C22 1.426(10)
C21 Co1 1.918(8)
C22 C23 1.397(11)
C23 C24 1.385(12)
C23 C26 1.476(11)
C26 F4A 1.307(14)
C26 F3A 1.315(13)
C26 F2A 1.326(15)
C26 F2B 1.38(3)
C26 F3B 1.40(3)
C26 F4B 1.44(2)
C27 C28 1.495(10)
C27 P3 1.835(8)
C28 C29 1.376(11)
C28 N2 1.378(10)
C29 C30 1.390(11)
C30 C31 1.406(12)
C30 C34 1.494(11)
C31 C32 1.378(10)
C32 N2 1.362(9)
C32 C33 1.495(11)
C33 P4 1.839(8)
C35 C37 1.517(13)
C35 C36 1.548(11)
C35 P3 1.842(8)
C38 C39 1.518(12)
C38 C40 1.520(11)
C38 P3 1.858(8)
C41 C42 1.512(13)
C41 C43 1.537(11)
C41 P4 1.864(9)
C44 C45 1.511(12)
C44 C46 1.537(13)
C44 P4 1.861(9)
C47 C48 1.410(11)
C47 C52 1.411(10)
C47 Co2 1.921(7)
C48 C49 1.375(11)
C49 F5 1.362(9)
C49 C50 1.374(11)
C50 C51 1.397(11)
C51 C52 1.374(10)
C51 C53 1.485(11)
C53 F8 1.333(10)
C53 F7 1.338(10)
C53 F6 1.364(10)
P1 Co1 2.154(2)
P2 Co1 2.135(2)
P3 Co2 2.141(2)
P4 Co2 2.143(2)
Co1 N1 1.944(6)
Co2 N2 1.958(6)

loop_
_geom_torsion_atom_site_label_1
_geom_torsion_atom_site_label_2
_geom_torsion_atom_site_label_3
_geom_torsion_atom_site_label_4
_geom_torsion
P1 C1 C2 N1 -24.2(8)
P1 C1 C2 C3 155.3(6)
N1 C2 C3 C4 -1.7(11)
C1 C2 C3 C4 178.8(7)
C2 C3 C4 C5 -1.5(11)
C2 C3 C4 C8 175.0(7)
C3 C4 C5 C6 1.8(11)
C8 C4 C5 C6 -174.9(7)
C4 C5 C6 N1 1.1(11)
C4 C5 C6 C7 -178.4(7)
C5 C6 C7 P2 -170.4(6)
N1 C6 C7 P2 10.1(9)
C25 C21 C22 C23 0.1(11)
Co1 C21 C22 C23 176.8(6)
C21 C22 C23 C24 -0.1(12)
C21 C22 C23 C26 177.6(8)
C22 C23 C24 C014 -0.2(12)
C26 C23 C24 C014 -177.9(8)
F1 C014 C24 C23 -177.3(7)
C25 C014 C24 C23 0.6(12)
F1 C014 C25 C21 177.3(7)
C24 C014 C25 C21 -0.6(12)
C22 C21 C25 C014 0.2(11)
Co1 C21 C25 C014 -176.4(6)
C24 C23 C26 F4A 86.8(11)
C22 C23 C26 F4A -90.9(11)
C24 C23 C26 F3A -33.9(13)
C22 C23 C26 F3A 148.4(9)
C24 C23 C26 F2A -155.6(9)
C22 C23 C26 F2A 26.7(13)
C24 C23 C26 F2B -121.4(14)
C22 C23 C26 F2B 60.8(16)
C24 C23 C26 F3B 43.6(15)
C22 C23 C26 F3B -134.1(13)
C24 C23 C26 F4B 135.6(14)
C22 C23 C26 F4B -42.2(16)
P3 C27 C28 C29 173.6(6)
P3 C27 C28 N2 -7.3(9)
N2 C28 C29 C30 0.2(13)
C27 C28 C29 C30 179.2(8)
C28 C29 C30 C31 0.4(12)
C28 C29 C30 C34 -179.7(8)
C29 C30 C31 C32 0.9(12)
C34 C30 C31 C32 -179.1(8)
C30 C31 C32 N2 -2.8(12)
C30 C31 C32 C33 176.8(8)
N2 C32 C33 P4 -18.2(9)
C31 C32 C33 P4 162.1(6)
C52 C47 C48 C49 -2.1(10)
Co2 C47 C48 C49 175.7(6)
C47 C48 C49 F5 -179.4(6)
C47 C48 C49 C50 2.4(12)
F5 C49 C50 C51 -179.1(6)
C48 C49 C50 C51 -0.9(11)
C49 C50 C51 C52 -0.7(11)
C49 C50 C51 C53 174.0(7)
C50 C51 C52 C47 0.8(11)
C53 C51 C52 C47 -173.9(7)
C48 C47 C52 C51 0.6(10)
Co2 C47 C52 C51 -177.2(6)
C52 C51 C53 F8 72.7(9)
C50 C51 C53 F8 -102.2(8)
C52 C51 C53 F7 -165.5(7)
C50 C51 C53 F7 19.6(10)
C52 C51 C53 F6 -46.0(9)
C50 C51 C53 F6 139.2(7)
C2 C1 P1 C9 151.5(5)
C2 C1 P1 C12 -100.1(6)
C2 C1 P1 Co1 26.0(5)
C10 C9 P1 C1 63.1(8)
C11 C9 P1 C1 -62.1(7)
C10 C9 P1 C12 -43.5(8)
C11 C9 P1 C12 -168.7(6)
C10 C9 P1 Co1 176.0(6)
C11 C9 P1 Co1 50.8(7)
C14 C12 P1 C1 67.1(7)
C13 C12 P1 C1 -168.7(7)
C14 C12 P1 C9 176.9(7)
C13 C12 P1 C9 -58.9(8)
C14 C12 P1 Co1 -43.7(8)
C13 C12 P1 Co1 80.6(7)
C16 C15 P2 C7 -163.9(7)
C17 C15 P2 C7 73.2(7)
C16 C15 P2 C18 -55.6(8)
C17 C15 P2 C18 -178.4(6)
C16 C15 P2 Co1 78.7(8)
C17 C15 P2 Co1 -44.2(8)
C6 C7 P2 C15 -139.0(6)
C6 C7 P2 C18 113.2(6)
C6 C7 P2 Co1 -6.1(6)
C28 C27 P3 C35 145.6(6)
C28 C27 P3 C38 -105.4(6)
C28 C27 P3 Co2 14.4(6)
C37 C35 P3 C27 -71.5(7)
C36 C35 P3 C27 165.4(6)
C37 C35 P3 C38 179.1(6)
C36 C35 P3 C38 56.1(7)
C37 C35 P3 Co2 43.6(7)
C36 C35 P3 Co2 -79.5(6)
C39 C38 P3 C27 65.1(7)
C40 C38 P3 C27 -61.8(6)
C39 C38 P3 C35 172.2(6)
C40 C38 P3 C35 45.3(7)
C39 C38 P3 Co2 -46.4(7)
C40 C38 P3 Co2 -173.3(5)
C32 C33 P4 C44 149.3(6)
C32 C33 P4 C41 -102.1(6)
C32 C33 P4 Co2 19.0(6)
C45 C44 P4 C33 -74.1(7)
C46 C44 P4 C33 162.6(6)
C45 C44 P4 C41 177.5(6)
C46 C44 P4 C41 54.1(6)
C45 C44 P4 Co2 40.6(7)
C46 C44 P4 Co2 -82.8(6)
C42 C41 P4 C33 70.3(7)
C43 C41 P4 C33 -55.1(7)
C42 C41 P4 C44 178.3(6)
C43 C41 P4 C44 52.9(7)
C42 C41 P4 Co2 -40.5(7)
C43 C41 P4 Co2 -165.9(5)
C3 C2 N1 C6 4.5(10)
C1 C2 N1 C6 -176.0(6)
C3 C2 N1 Co1 -170.1(6)
C1 C2 N1 Co1 9.4(9)
C5 C6 N1 C2 -4.2(10)
C7 C6 N1 C2 175.4(7)
C5 C6 N1 Co1 170.4(5)
C7 C6 N1 Co1 -10.1(9)
C31 C32 N2 C28 3.3(11)
C33 C32 N2 C28 -176.3(7)
C31 C32 N2 Co2 -172.4(6)
C33 C32 N2 Co2 8.0(9)
C29 C28 N2 C32 -1.9(11)
C27 C28 N2 C32 179.0(7)
C29 C28 N2 Co2 173.7(6)
C27 C28 N2 Co2 -5.3(9)
